data_7132806
loop_
_publ_author_name
'Shinde, Jivan'
'Suresh, Sundaram'
'Kavala, Veerababurao'
'Yao, Ching-Fa'

_publ_section_title
;
 Pd(II)-catalyzed hydroarylations/hydroalkenylations of terminal alkynes:
 regioselective synthesis of allylic, homoallylic, and 1,3-diene systems.
;
_journal_issue 28
_journal_name_full 'Chemical communications (Cambridge, England)'
_journal_page_first 3790
_journal_page_last 3793
_journal_paper_doi 10.1039/d4cc00049h
_journal_volume 60
_journal_year 2024
_chemical_formula_moiety 'C27 H23 N'
_chemical_formula_sum 'C27 H23 N'
_chemical_formula_weight 361.46
_space_group_IT_number 14
_space_group_name_Hall '-P 2yn'
_space_group_name_H-M_alt 'P 1 21/n 1'
_symmetry_cell_setting monoclinic
_symmetry_space_group_name_H-M 'P 1 21/n 1'
_atom_sites_solution_hydrogens geom
_atom_sites_solution_primary direct
_atom_sites_solution_secondary difmap
_audit_creation_method SHELXL-97
_audit_update_record
;
2023-08-25 deposited with the CCDC.	2024-03-01 downloaded from the CCDC.
;
_cell_angle_alpha 90.00
_cell_angle_beta 97.1390(10)
_cell_angle_gamma 90.00
_cell_formula_units_Z 4
_cell_length_a 9.4988(2)
_cell_length_b 11.9651(3)
_cell_length_c 17.3667(4)
_cell_measurement_reflns_used 9842
_cell_measurement_temperature 200(2)
_cell_measurement_theta_max 66.74
_cell_measurement_theta_min 2.56
_cell_volume 1958.49(8)
_computing_molecular_graphics 'Ortep-3 for Windows (Farrugia, 1997)'
_computing_publication_material 'WinGX publication routines (Farrugia, 1999)'
_computing_structure_refinement 'SHELXL-97 (Sheldrick, 1997)'
_computing_structure_solution 'SHELXS-86 (Sheldrick, 1986)'
_diffrn_ambient_temperature 200(2)
_diffrn_measured_fraction_theta_full 0.987
_diffrn_measured_fraction_theta_max 0.987
_diffrn_measurement_device_type 'D8 Venture'
_diffrn_radiation_monochromator graphite
_diffrn_radiation_source 'fine-focus sealed tube'
_diffrn_radiation_type CuK\a
_diffrn_radiation_wavelength 1.54178
_diffrn_reflns_av_R_equivalents 0.0476
_diffrn_reflns_av_sigmaI/netI 0.0419
_diffrn_reflns_limit_h_max 11
_diffrn_reflns_limit_h_min -11
_diffrn_reflns_limit_k_max 14
_diffrn_reflns_limit_k_min -14
_diffrn_reflns_limit_l_max 20
_diffrn_reflns_limit_l_min -20
_diffrn_reflns_number 14764
_diffrn_reflns_theta_full 66.74
_diffrn_reflns_theta_max 66.74
_diffrn_reflns_theta_min 5.98
_exptl_absorpt_coefficient_mu 0.534
_exptl_absorpt_correction_T_max 0.9338
_exptl_absorpt_correction_T_min 0.7505
_exptl_absorpt_correction_type multi-scan
_exptl_crystal_colour colorless
_exptl_crystal_density_diffrn 1.226
_exptl_crystal_density_method 'not measured'
_exptl_crystal_description prism
_exptl_crystal_F_000 768
_exptl_crystal_size_max 0.57
_exptl_crystal_size_mid 0.40
_exptl_crystal_size_min 0.13
_refine_diff_density_max 0.181
_refine_diff_density_min -0.187
_refine_diff_density_rms 0.033
_refine_ls_extinction_method none
_refine_ls_goodness_of_fit_ref 1.041
_refine_ls_hydrogen_treatment mixed
_refine_ls_matrix_type full
_refine_ls_number_parameters 253
_refine_ls_number_reflns 3440
_refine_ls_number_restraints 0
_refine_ls_restrained_S_all 1.041
_refine_ls_R_factor_all 0.0548
_refine_ls_R_factor_gt 0.0492
_refine_ls_shift/su_max 0.000
_refine_ls_shift/su_mean 0.000
_refine_ls_structure_factor_coef Fsqd
_refine_ls_weighting_details 'calc w=1/[\s^2^(Fo^2^)+(0.0653P)^2^+0.4016P] where P=(Fo^2^+2Fc^2^)/3'
_refine_ls_weighting_scheme calc
_refine_ls_wR_factor_gt 0.1273
_refine_ls_wR_factor_ref 0.1342
_reflns_number_gt 3028
_reflns_number_total 3440
_reflns_threshold_expression >2sigma(I)
_cod_data_source_file d4cc00049h2.cif
_cod_data_source_block d24673
_cod_depositor_comments 'Adding full bibliography for 7132806--7132807.cif.'
_cod_original_sg_symbol_H-M 'P 21/n'
_cod_database_code 7132806

loop_
_symmetry_equiv_pos_as_xyz
'x, y, z'
'-x+1/2, y+1/2, -z+1/2'
'-x, -y, -z'
'x-1/2, -y-1/2, z-1/2'

loop_
_atom_site_label
_atom_site_type_symbol
_atom_site_fract_x
_atom_site_fract_y
_atom_site_fract_z
_atom_site_U_iso_or_equiv
_atom_site_adp_type
_atom_site_occupancy
_atom_site_symmetry_multiplicity
_atom_site_calc_flag
_atom_site_refinement_flags
_atom_site_disorder_assembly
_atom_site_disorder_group
C1 C 0.36108(16) 0.92446(13) 0.22113(9) 0.0526(4) Uani 1 1 d . . .
C2 C 0.32988(18) 0.83945(14) 0.16973(10) 0.0607(4) Uani 1 1 d . . .
H2 H 0.3091 0.7674 0.1884 0.073 Uiso 1 1 calc R . .
C3 C 0.32793(18) 0.85662(15) 0.08915(10) 0.0630(4) Uani 1 1 d . . .
H3 H 0.3075 0.7959 0.0543 0.076 Uiso 1 1 calc R . .
C4 C 0.35502(16) 0.95926(15) 0.06100(9) 0.0573(4) Uani 1 1 d . . .
H4 H 0.3516 0.9700 0.0066 0.069 Uiso 1 1 calc R . .
C5 C 0.38819(14) 1.04991(13) 0.11176(8) 0.0495(4) Uani 1 1 d . . .
C6 C 0.41926(16) 1.15722(14) 0.08411(9) 0.0565(4) Uani 1 1 d . . .
H6 H 0.4144 1.1693 0.0298 0.068 Uiso 1 1 calc R . .
C7 C 0.45590(18) 1.24326(15) 0.13353(10) 0.0601(4) Uani 1 1 d . . .
H7 H 0.4743 1.3151 0.1137 0.072 Uiso 1 1 calc R . .
C8 C 0.46654(17) 1.22570(14) 0.21426(10) 0.0585(4) Uani 1 1 d . . .
H8 H 0.4950 1.2854 0.2488 0.070 Uiso 1 1 calc R . .
C9 C 0.43628(16) 1.12372(13) 0.24320(9) 0.0530(4) Uani 1 1 d . . .
H9 H 0.4435 1.1137 0.2978 0.064 Uiso 1 1 calc R . .
C10 C 0.39453(15) 1.03289(13) 0.19389(8) 0.0491(4) Uani 1 1 d . . .
C11 C 0.26684(16) 0.96683(13) 0.34283(9) 0.0514(4) Uani 1 1 d . . .
C12 C 0.14037(17) 1.00808(13) 0.30385(9) 0.0527(4) Uani 1 1 d . . .
H12 H 0.1214 0.9992 0.2492 0.063 Uiso 1 1 calc R . .
C13 C 0.0419(2) 1.06173(14) 0.34338(11) 0.0637(4) Uani 1 1 d . . .
H13 H -0.0442 1.0884 0.3158 0.076 Uiso 1 1 calc R . .
C14 C 0.0683(2) 1.07660(15) 0.42278(11) 0.0728(5) Uani 1 1 d . . .
H14 H 0.0004 1.1126 0.4501 0.087 Uiso 1 1 calc R . .
C15 C 0.1942(3) 1.03853(16) 0.46166(11) 0.0751(5) Uani 1 1 d . . .
H15 H 0.2136 1.0497 0.5161 0.090 Uiso 1 1 calc R . .
C16 C 0.2936(2) 0.98403(16) 0.42275(10) 0.0653(4) Uani 1 1 d . . .
H16 H 0.3799 0.9584 0.4507 0.078 Uiso 1 1 calc R . .
C17 C 0.41793(17) 0.80005(14) 0.33504(10) 0.0579(4) Uani 1 1 d . . .
H17A H 0.3725 0.7397 0.3017 0.069 Uiso 1 1 calc R . .
H17B H 0.3887 0.7908 0.3874 0.069 Uiso 1 1 calc R . .
C18 C 0.57726(16) 0.78712(14) 0.34062(9) 0.0534(4) Uani 1 1 d . . .
C19 C 0.66280(19) 0.87266(16) 0.33053(11) 0.0666(5) Uani 1 1 d . . .
H19A H 0.7621 0.8609 0.3328 0.080 Uiso 1 1 calc R . .
H19B H 0.6245 0.9454 0.3211 0.080 Uiso 1 1 calc R . .
C20 C 0.63403(16) 0.67490(14) 0.35516(9) 0.0547(4) Uani 1 1 d . . .
H20 H 0.7315 0.6640 0.3502 0.066 Uiso 1 1 calc R . .
C21 C 0.56167(16) 0.58617(13) 0.37483(8) 0.0519(4) Uani 1 1 d . . .
H21 H 0.4661 0.5990 0.3834 0.062 Uiso 1 1 calc R . .
C22 C 0.61352(16) 0.47018(13) 0.38482(8) 0.0517(4) Uani 1 1 d . . .
C23 C 0.53540(18) 0.39300(15) 0.42208(10) 0.0591(4) Uani 1 1 d . . .
H23 H 0.4512 0.4169 0.4415 0.071 Uiso 1 1 calc R . .
C24 C 0.5768(2) 0.28269(16) 0.43152(11) 0.0695(5) Uani 1 1 d . . .
H24 H 0.5219 0.2319 0.4574 0.083 Uiso 1 1 calc R . .
C25 C 0.6991(2) 0.24640(17) 0.40296(11) 0.0721(5) Uani 1 1 d . . .
H25 H 0.7282 0.1706 0.4088 0.086 Uiso 1 1 calc R . .
C26 C 0.77805(19) 0.32175(16) 0.36592(11) 0.0672(5) Uani 1 1 d . . .
H26 H 0.8620 0.2974 0.3465 0.081 Uiso 1 1 calc R . .
C27 C 0.73645(17) 0.43211(15) 0.35676(10) 0.0600(4) Uani 1 1 d . . .
H27 H 0.7921 0.4826 0.3311 0.072 Uiso 1 1 calc R . .
N1 N 0.36584(14) 0.90864(11) 0.30330(8) 0.0560(3) Uani 1 1 d . . .

loop_
_atom_site_aniso_label
_atom_site_aniso_U_11
_atom_site_aniso_U_22
_atom_site_aniso_U_33
_atom_site_aniso_U_23
_atom_site_aniso_U_13
_atom_site_aniso_U_12
C1 0.0469(8) 0.0587(9) 0.0543(8) 0.0074(7) 0.0150(6) 0.0096(6)
C2 0.0619(9) 0.0543(9) 0.0683(10) 0.0022(7) 0.0181(8) 0.0051(7)
C3 0.0612(9) 0.0650(10) 0.0642(10) -0.0098(8) 0.0124(8) 0.0049(8)
C4 0.0506(8) 0.0722(10) 0.0503(8) -0.0016(7) 0.0113(6) 0.0086(7)
C5 0.0400(7) 0.0632(9) 0.0469(7) 0.0034(6) 0.0113(6) 0.0088(6)
C6 0.0510(8) 0.0691(10) 0.0512(8) 0.0099(7) 0.0137(6) 0.0092(7)
C7 0.0582(9) 0.0583(9) 0.0660(10) 0.0115(8) 0.0173(7) 0.0036(7)
C8 0.0560(9) 0.0587(9) 0.0620(9) -0.0013(7) 0.0126(7) -0.0007(7)
C9 0.0517(8) 0.0600(9) 0.0482(8) 0.0023(7) 0.0101(6) 0.0040(7)
C10 0.0419(7) 0.0581(8) 0.0487(8) 0.0035(6) 0.0113(6) 0.0078(6)
C11 0.0574(8) 0.0497(8) 0.0492(8) 0.0065(6) 0.0147(6) -0.0007(6)
C12 0.0576(8) 0.0513(8) 0.0513(8) 0.0066(6) 0.0151(6) 0.0039(7)
C13 0.0678(10) 0.0575(9) 0.0700(10) 0.0111(8) 0.0253(8) 0.0118(8)
C14 0.0964(14) 0.0603(10) 0.0686(11) 0.0058(8) 0.0376(10) 0.0121(9)
C15 0.1084(15) 0.0706(11) 0.0505(9) -0.0003(8) 0.0262(10) -0.0064(11)
C16 0.0735(11) 0.0706(11) 0.0521(9) 0.0090(8) 0.0083(8) -0.0025(8)
C17 0.0550(9) 0.0592(9) 0.0609(9) 0.0141(7) 0.0134(7) 0.0083(7)
C18 0.0513(8) 0.0618(9) 0.0471(8) 0.0011(6) 0.0059(6) 0.0012(7)
C19 0.0571(9) 0.0696(11) 0.0727(11) 0.0071(8) 0.0064(8) 0.0000(8)
C20 0.0452(7) 0.0650(9) 0.0535(8) -0.0001(7) 0.0053(6) 0.0039(7)
C21 0.0453(7) 0.0646(9) 0.0458(7) -0.0009(6) 0.0051(6) 0.0061(7)
C22 0.0472(8) 0.0609(9) 0.0454(7) -0.0027(6) -0.0004(6) 0.0036(6)
C23 0.0529(8) 0.0681(10) 0.0566(9) -0.0006(7) 0.0083(7) 0.0013(7)
C24 0.0770(11) 0.0649(10) 0.0654(10) 0.0082(8) 0.0044(9) -0.0008(9)
C25 0.0774(12) 0.0658(11) 0.0691(11) 0.0040(8) -0.0068(9) 0.0142(9)
C26 0.0580(9) 0.0753(11) 0.0676(10) -0.0041(9) 0.0048(8) 0.0174(8)
C27 0.0515(8) 0.0699(10) 0.0588(9) -0.0007(8) 0.0072(7) 0.0045(7)
N1 0.0567(7) 0.0614(8) 0.0522(7) 0.0136(6) 0.0163(6) 0.0126(6)

loop_
_atom_type_symbol
_atom_type_description
_atom_type_scat_dispersion_real
_atom_type_scat_dispersion_imag
_atom_type_scat_source
C C 0.0181 0.0091 'International Tables Vol C Tables 4.2.6.8 and 6.1.1.4'
H H 0.0000 0.0000 'International Tables Vol C Tables 4.2.6.8 and 6.1.1.4'
N N 0.0311 0.0180 'International Tables Vol C Tables 4.2.6.8 and 6.1.1.4'
O O 0.0492 0.0322 'International Tables Vol C Tables 4.2.6.8 and 6.1.1.4'

loop_
_geom_angle_atom_site_label_1
_geom_angle_atom_site_label_2
_geom_angle_atom_site_label_3
_geom_angle
_geom_angle_site_symmetry_1
_geom_angle_site_symmetry_3
_geom_angle_publ_flag
C2 C1 C10 120.01(15) . . ?
C2 C1 N1 122.07(15) . . ?
C10 C1 N1 117.90(14) . . ?
C1 C2 C3 121.06(16) . . ?
C1 C2 H2 119.5 . . ?
C3 C2 H2 119.5 . . ?
C4 C3 C2 120.56(16) . . ?
C4 C3 H3 119.7 . . ?
C2 C3 H3 119.7 . . ?
C3 C4 C5 120.57(15) . . ?
C3 C4 H4 119.7 . . ?
C5 C4 H4 119.7 . . ?
C4 C5 C6 121.76(14) . . ?
C4 C5 C10 119.44(14) . . ?
C6 C5 C10 118.79(14) . . ?
C7 C6 C5 121.44(15) . . ?
C7 C6 H6 119.3 . . ?
C5 C6 H6 119.3 . . ?
C6 C7 C8 119.81(15) . . ?
C6 C7 H7 120.1 . . ?
C8 C7 H7 120.1 . . ?
C9 C8 C7 120.52(16) . . ?
C9 C8 H8 119.7 . . ?
C7 C8 H8 119.7 . . ?
C8 C9 C10 121.47(15) . . ?
C8 C9 H9 119.3 . . ?
C10 C9 H9 119.3 . . ?
C9 C10 C1 123.76(14) . . ?
C9 C10 C5 117.93(14) . . ?
C1 C10 C5 118.29(14) . . ?
C12 C11 C16 118.06(15) . . ?
C12 C11 N1 121.57(14) . . ?
C16 C11 N1 120.37(15) . . ?
C13 C12 C11 121.19(15) . . ?
C13 C12 H12 119.4 . . ?
C11 C12 H12 119.4 . . ?
C14 C13 C12 120.29(17) . . ?
C14 C13 H13 119.9 . . ?
C12 C13 H13 119.9 . . ?
C15 C14 C13 119.05(17) . . ?
C15 C14 H14 120.5 . . ?
C13 C14 H14 120.5 . . ?
C14 C15 C16 121.22(17) . . ?
C14 C15 H15 119.4 . . ?
C16 C15 H15 119.4 . . ?
C15 C16 C11 120.15(17) . . ?
C15 C16 H16 119.9 . . ?
C11 C16 H16 119.9 . . ?
N1 C17 C18 113.65(13) . . ?
N1 C17 H17A 108.8 . . ?
C18 C17 H17A 108.8 . . ?
N1 C17 H17B 108.8 . . ?
C18 C17 H17B 108.8 . . ?
H17A C17 H17B 107.7 . . ?
C19 C18 C20 120.81(15) . . ?
C19 C18 C17 122.35(15) . . ?
C20 C18 C17 116.81(14) . . ?
C18 C19 H19A 120.0 . . ?
C18 C19 H19B 120.0 . . ?
H19A C19 H19B 120.0 . . ?
C21 C20 C18 125.96(14) . . ?
C21 C20 H20 117.0 . . ?
C18 C20 H20 117.0 . . ?
C20 C21 C22 127.19(14) . . ?
C20 C21 H21 116.4 . . ?
C22 C21 H21 116.4 . . ?
C23 C22 C27 117.55(15) . . ?
C23 C22 C21 119.25(14) . . ?
C27 C22 C21 123.17(15) . . ?
C24 C23 C22 121.88(16) . . ?
C24 C23 H23 119.1 . . ?
C22 C23 H23 119.1 . . ?
C23 C24 C25 119.68(18) . . ?
C23 C24 H24 120.2 . . ?
C25 C24 H24 120.2 . . ?
C26 C25 C24 119.26(17) . . ?
C26 C25 H25 120.4 . . ?
C24 C25 H25 120.4 . . ?
C25 C26 C27 120.89(17) . . ?
C25 C26 H26 119.6 . . ?
C27 C26 H26 119.6 . . ?
C26 C27 C22 120.74(17) . . ?
C26 C27 H27 119.6 . . ?
C22 C27 H27 119.6 . . ?
C11 N1 C1 118.49(12) . . ?
C11 N1 C17 117.73(12) . . ?
C1 N1 C17 117.15(13) . . ?

loop_
_geom_bond_atom_site_label_1
_geom_bond_atom_site_label_2
_geom_bond_distance
_geom_bond_site_symmetry_2
_geom_bond_publ_flag
C1 C2 1.361(2) . ?
C1 C10 1.430(2) . ?
C1 N1 1.435(2) . ?
C2 C3 1.412(2) . ?
C2 H2 0.9500 . ?
C3 C4 1.358(3) . ?
C3 H3 0.9500 . ?
C4 C5 1.409(2) . ?
C4 H4 0.9500 . ?
C5 C6 1.415(2) . ?
C5 C10 1.435(2) . ?
C6 C7 1.358(3) . ?
C6 H6 0.9500 . ?
C7 C8 1.409(2) . ?
C7 H7 0.9500 . ?
C8 C9 1.364(2) . ?
C8 H8 0.9500 . ?
C9 C10 1.410(2) . ?
C9 H9 0.9500 . ?
C11 C12 1.394(2) . ?
C11 C16 1.395(2) . ?
C11 N1 1.415(2) . ?
C12 C13 1.385(2) . ?
C12 H12 0.9500 . ?
C13 C14 1.382(3) . ?
C13 H13 0.9500 . ?
C14 C15 1.376(3) . ?
C14 H14 0.9500 . ?
C15 C16 1.390(3) . ?
C15 H15 0.9500 . ?
C16 H16 0.9500 . ?
C17 N1 1.473(2) . ?
C17 C18 1.512(2) . ?
C17 H17A 0.9900 . ?
C17 H17B 0.9900 . ?
C18 C19 1.332(2) . ?
C18 C20 1.457(2) . ?
C19 H19A 0.9500 . ?
C19 H19B 0.9500 . ?
C20 C21 1.332(2) . ?
C20 H20 0.9500 . ?
C21 C22 1.476(2) . ?
C21 H21 0.9500 . ?
C22 C23 1.393(2) . ?
C22 C27 1.396(2) . ?
C23 C24 1.381(3) . ?
C23 H23 0.9500 . ?
C24 C25 1.388(3) . ?
C24 H24 0.9500 . ?
C25 C26 1.382(3) . ?
C25 H25 0.9500 . ?
C26 C27 1.382(3) . ?
C26 H26 0.9500 . ?
C27 H27 0.9500 . ?
